data_1542699
loop_
_publ_author_name
'Wang, Yi-Feng'
'Hu, Ming'
'Hayashi, Hirohito'
'Xing, Bengang'
'Chiba, Shunsuke'

_publ_contact_author
;
Dr Shunsuke Chiba
Division of Chemistry and Biological Chemistry
School of Physical and Mathematical Sciences
Nanyang Technological University
21 Nanyang Link
Singapore 637371
Singapore
;
_publ_section_title
;
 Linking of Alcohols with Vinyl Azides.
;
_journal_issue 5
_journal_name_full 'Organic letters'
_journal_page_first 992
_journal_paper_doi 10.1021/acs.orglett.6b00116
_journal_volume 18
_journal_year 2016
_chemical_formula_sum 'C17 H16 F N O'
_chemical_formula_weight 269.31
_space_group_crystal_system triclinic
_space_group_IT_number 2
_space_group_name_Hall '-P 1'
_space_group_name_H-M_alt 'P -1'
_symmetry_space_group_name_Hall '-P 1'
_symmetry_space_group_name_H-M 'P -1'
_atom_sites_solution_hydrogens geom
_cell_angle_alpha 102.644(3)
_cell_angle_beta 93.799(3)
_cell_angle_gamma 96.078(3)
_cell_formula_units_Z 2
_cell_length_a 5.5492(5)
_cell_length_b 10.9097(11)
_cell_length_c 11.6094(12)
_cell_measurement_reflns_used 2619
_cell_measurement_temperature 103.(2)
_cell_measurement_theta_max 29.5184
_cell_measurement_theta_min 3.6126
_cell_volume 679.03(12)
_computing_cell_refinement 'SAINT V8.34A (Bruker AXS Inc., 2013)'
_computing_data_reduction 'SAINT V8.34A (Bruker AXS Inc., 2013)'
_computing_structure_refinement 'SHELXL-2014 (Sheldrick, 2014)'
_diffrn_ambient_temperature 103.(2)
_diffrn_detector_area_resol_mean 8.3333
_diffrn_measured_fraction_theta_full 0.994
_diffrn_measured_fraction_theta_max 0.994
_diffrn_radiation_wavelength 0.71073
_diffrn_reflns_av_R_equivalents 0.0553
_diffrn_reflns_av_unetI/netI 0.0604
_diffrn_reflns_limit_h_max 8
_diffrn_reflns_limit_h_min -8
_diffrn_reflns_limit_k_max 15
_diffrn_reflns_limit_k_min -15
_diffrn_reflns_limit_l_max 16
_diffrn_reflns_limit_l_min -16
_diffrn_reflns_number 14751
_diffrn_reflns_theta_full 31.00
_diffrn_reflns_theta_max 31.00
_diffrn_reflns_theta_min 2.93
_exptl_absorpt_coefficient_mu 0.091
_exptl_absorpt_correction_T_max 0.97
_exptl_absorpt_correction_T_min 0.89
_exptl_absorpt_correction_type multi-scan
_exptl_absorpt_process_details 'SADABS V2014/2 (Bruker AXS Inc.)'
_exptl_crystal_colour colourless
_exptl_crystal_density_diffrn 1.317
_exptl_crystal_density_method 'not measured'
_exptl_crystal_description block
_exptl_crystal_F_000 284
_exptl_crystal_size_max 0.420
_exptl_crystal_size_mid 0.400
_exptl_crystal_size_min 0.380
_refine_diff_density_max 0.382
_refine_diff_density_min -0.379
_refine_ls_extinction_method none
_refine_ls_goodness_of_fit_ref 1.045
_refine_ls_hydrogen_treatment constr
_refine_ls_matrix_type full
_refine_ls_number_parameters 181
_refine_ls_number_reflns 4293
_refine_ls_number_restraints 0
_refine_ls_restrained_S_all 1.045
_refine_ls_R_factor_all 0.0756
_refine_ls_R_factor_gt 0.0518
_refine_ls_shift/su_max 0.000
_refine_ls_shift/su_mean 0.000
_refine_ls_structure_factor_coef Fsqd
_refine_ls_weighting_details 'w=1/[\s^2^(Fo^2^)+(0.0631P)^2^+0.1341P] where P=(Fo^2^+2Fc^2^)/3'
_refine_ls_weighting_scheme calc
_refine_ls_wR_factor_gt 0.1228
_refine_ls_wR_factor_ref 0.1380
_reflns_number_gt 3136
_reflns_number_total 4293
_reflns_threshold_expression 'I > 2\s(I)'
_cod_data_source_file ol6b00116_si_002.cif
_cod_data_source_block I
_cod_database_code 1542699

loop_
_space_group_symop_operation_xyz
'x, y, z'
'-x, -y, -z'

loop_
_atom_site_type_symbol
_atom_site_label
_atom_site_fract_x
_atom_site_fract_y
_atom_site_fract_z
_atom_site_U_iso_or_equiv
_atom_site_adp_type
_atom_site_calc_flag
_atom_site_refinement_flags_adp
_atom_site_refinement_flags_posn
_atom_site_occupancy
C C1 -0.0256(3) 0.65310(13) -0.20061(12) 0.0174(3) Uani d . . 1
H H1 -0.1562 0.6964 -0.2209 0.021 Uiso calc U R 1
C C2 -0.0259(3) 0.52555(13) -0.25357(13) 0.0223(3) Uani d . . 1
H H2 -0.157 0.4822 -0.3093 0.027 Uiso calc U R 1
C C3 0.1644(3) 0.46173(13) -0.22519(13) 0.0207(3) Uani d . . 1
H H3 0.1646 0.3748 -0.2616 0.025 Uiso calc U R 1
C C4 0.3540(3) 0.52522(14) -0.14361(14) 0.0236(3) Uani d . . 1
H H4 0.4852 0.4819 -0.1242 0.028 Uiso calc U R 1
C C5 0.3535(3) 0.65229(14) -0.08985(14) 0.0206(3) Uani d . . 1
H H5 0.4836 0.695 -0.0332 0.025 Uiso calc U R 1
C C6 0.1639(2) 0.71746(12) -0.11848(11) 0.0123(3) Uani d . . 1
C C7 0.1670(3) 0.85700(12) -0.06127(12) 0.0153(3) Uani d . . 1
H H7A 0.3149 0.905 -0.0803 0.018 Uiso calc U R 1
H H7B 0.0237 0.8885 -0.095 0.018 Uiso calc U R 1
C C8 0.1637(2) 0.88064(11) 0.07086(11) 0.0118(2) Uani d . . 1
C C9 -0.0497(2) 0.83417(12) 0.12947(12) 0.0136(3) Uani d . . 1
H H9A -0.1995 0.8669 0.1045 0.016 Uiso calc U R 1
H H9B -0.0776 0.7405 0.1108 0.016 Uiso calc U R 1
C C10 0.2708(2) 0.94308(12) 0.26383(11) 0.0109(2) Uani d . . 1
C C11 0.4326(2) 0.86572(12) 0.32328(12) 0.0149(3) Uani d . . 1
H H11A 0.6042 0.9047 0.3316 0.018 Uiso calc U R 1
H H11B 0.383 0.8647 0.4035 0.018 Uiso calc U R 1
C C12 0.2960(2) 1.07747(11) 0.33924(11) 0.0106(2) Uani d . . 1
C C13 0.5023(2) 1.16198(12) 0.33631(12) 0.0131(3) Uani d . . 1
H H13 0.6244 1.1356 0.2861 0.016 Uiso calc U R 1
C C14 0.5297(2) 1.28453(12) 0.40663(12) 0.0151(3) Uani d . . 1
H H14 0.669 1.3419 0.4033 0.018 Uiso calc U R 1
C C15 0.3531(3) 1.32297(12) 0.48170(12) 0.0156(3) Uani d . . 1
H H15 0.3723 1.4062 0.5303 0.019 Uiso calc U R 1
C C16 0.1482(2) 1.23900(13) 0.48526(12) 0.0155(3) Uani d . . 1
H H16 0.0276 1.2652 0.5365 0.019 Uiso calc U R 1
C C17 0.1189(2) 1.11683(12) 0.41416(11) 0.0130(3) Uani d . . 1
H H17 -0.022 1.0602 0.4167 0.016 Uiso calc U R 1
F F1 0.41106(17) 0.74227(7) 0.25463(8) 0.0246(2) Uani d . . 1
N N1 0.3402(2) 0.94147(10) 0.14395(10) 0.0121(2) Uani d . . 1
O O1 0.02226(16) 0.88409(9) 0.25285(8) 0.0142(2) Uani d . . 1

loop_
_atom_site_aniso_label
_atom_site_aniso_U_11
_atom_site_aniso_U_22
_atom_site_aniso_U_33
_atom_site_aniso_U_12
_atom_site_aniso_U_13
_atom_site_aniso_U_23
C1 0.0178(6) 0.0162(6) 0.0170(7) 0.0019(5) -0.0022(5) 0.0023(5)
C2 0.0273(8) 0.0176(7) 0.0177(7) -0.0026(6) -0.0048(6) -0.0007(5)
C3 0.0362(9) 0.0116(6) 0.0138(7) 0.0033(6) 0.0052(6) 0.0005(5)
C4 0.0294(8) 0.0203(7) 0.0225(8) 0.0127(6) 0.0006(6) 0.0036(6)
C5 0.0192(7) 0.0181(7) 0.0214(7) 0.0043(5) -0.0065(6) -0.0005(5)
C6 0.0162(6) 0.0114(5) 0.0094(6) 0.0010(5) 0.0020(5) 0.0024(5)
C7 0.0234(7) 0.0105(6) 0.0111(6) 0.0022(5) -0.0003(5) 0.0010(5)
C8 0.0151(6) 0.0078(5) 0.0123(6) 0.0033(4) 0.0010(5) 0.0009(4)
C9 0.0136(6) 0.0130(6) 0.0121(6) -0.0005(5) -0.0014(5) 0.0000(5)
C10 0.0095(6) 0.0116(5) 0.0108(6) 0.0004(4) 0.0015(4) 0.0015(4)
C11 0.0167(6) 0.0124(6) 0.0153(6) 0.0037(5) 0.0003(5) 0.0018(5)
C12 0.0109(6) 0.0118(5) 0.0092(6) 0.0023(4) -0.0008(4) 0.0023(4)
C13 0.0123(6) 0.0140(6) 0.0126(6) 0.0011(5) 0.0019(5) 0.0024(5)
C14 0.0156(6) 0.0136(6) 0.0152(6) -0.0014(5) 0.0005(5) 0.0033(5)
C15 0.0200(7) 0.0119(6) 0.0134(6) 0.0027(5) -0.0014(5) 0.0004(5)
C16 0.0154(6) 0.0172(6) 0.0134(6) 0.0046(5) 0.0026(5) 0.0007(5)
C17 0.0111(6) 0.0144(6) 0.0128(6) 0.0012(4) 0.0007(5) 0.0023(5)
F1 0.0324(5) 0.0113(4) 0.0279(5) 0.0069(3) -0.0035(4) -0.0003(3)
N1 0.0139(5) 0.0115(5) 0.0106(5) 0.0026(4) 0.0026(4) 0.0010(4)
O1 0.0108(4) 0.0168(5) 0.0120(5) -0.0032(3) 0.0016(3) -0.0006(4)

loop_
_atom_type_symbol
_atom_type_description
_atom_type_scat_dispersion_real
_atom_type_scat_dispersion_imag
_atom_type_scat_source
C C 0.0033 0.0016 'International Tables Vol C Tables 4.2.6.8 and 6.1.1.4'
H H 0.0000 0.0000 'International Tables Vol C Tables 4.2.6.8 and 6.1.1.4'
N N 0.0061 0.0033 'International Tables Vol C Tables 4.2.6.8 and 6.1.1.4'
O O 0.0106 0.0060 'International Tables Vol C Tables 4.2.6.8 and 6.1.1.4'
F F 0.0171 0.0103 'International Tables Vol C Tables 4.2.6.8 and 6.1.1.4'

loop_
_geom_angle_atom_site_label_1
_geom_angle_atom_site_label_2
_geom_angle_atom_site_label_3
_geom_angle
C6 C1 C2 120.55(13)
C3 C2 C1 120.18(13)
C4 C3 C2 119.62(13)
C3 C4 C5 120.27(13)
C4 C5 C6 120.50(13)
C1 C6 C5 118.87(12)
C1 C6 C7 120.89(12)
C5 C6 C7 120.24(12)
C8 C7 C6 112.27(10)
N1 C8 C7 123.65(12)
N1 C8 C9 113.58(12)
C7 C8 C9 122.78(11)
O1 C9 C8 103.14(10)
O1 C10 N1 107.59(10)
O1 C10 C12 110.78(10)
N1 C10 C12 111.28(10)
O1 C10 C11 108.55(10)
N1 C10 C11 109.67(10)
C12 C10 C11 108.92(10)
F1 C11 C10 109.35(10)
C17 C12 C13 119.31(12)
C17 C12 C10 120.81(11)
C13 C12 C10 119.86(11)
C14 C13 C12 120.40(12)
C15 C14 C13 120.02(12)
C16 C15 C14 119.75(12)
C15 C16 C17 120.41(13)
C16 C17 C12 120.10(12)
C8 N1 C10 107.64(11)
C9 O1 C10 107.64(10)

loop_
_geom_bond_atom_site_label_1
_geom_bond_atom_site_label_2
_geom_bond_distance
C1 C6 1.3876(18)
C1 C2 1.3925(19)
C2 C3 1.385(2)
C3 C4 1.382(2)
C4 C5 1.3905(19)
C5 C6 1.3925(19)
C6 C7 1.5196(17)
C7 C8 1.5005(18)
C8 N1 1.2750(16)
C8 C9 1.5009(19)
C9 O1 1.4298(16)
C10 O1 1.4440(15)
C10 N1 1.4655(17)
C10 C12 1.5211(17)
C10 C11 1.5260(18)
C11 F1 1.3952(15)
C12 C17 1.3954(18)
C12 C13 1.3987(18)
C13 C14 1.3927(18)
C14 C15 1.391(2)
C15 C16 1.3912(19)
C16 C17 1.3924(18)
